data_4081818
loop_
_publ_author_name
'Pusztai, Erika'
'Albright, Haley'
'Cai, Yuanjing'
'Hu, Rongrong'
'West, Robert'
'Tang, Ben Zhong'
'Guzei, Ilia A.'

_publ_section_title
;
 Synthesis and Photophysical Properties of Two Strongly Fluorescent
 Bis(diquinaldinatoalumino)-9-silafluorenes
;
_journal_issue 23
_journal_name_full Organometallics
_journal_page_first 6871
_journal_paper_doi 10.1021/om4005803
_journal_volume 32
_journal_year 2013
_chemical_formula_moiety 'C52 H40 Al2 N4 O6 Si, C7 H8'
_chemical_formula_sum 'C59 H48 Al2 N4 O6 Si'
_chemical_formula_weight 991.06
_chemical_name_systematic
;
 ?
;
_space_group_crystal_system triclinic
_space_group_IT_number 2
_space_group_name_Hall '-P 1'
_space_group_name_H-M_alt 'P -1'
_symmetry_space_group_name_Hall '-P 1'
_symmetry_space_group_name_H-M 'P -1'
_atom_sites_solution_hydrogens geom
_atom_sites_solution_primary direct
_audit_creation_date 2013-10-14
_audit_creation_method
;
Olex2 1.2
(compiled 2013.09.17 svn.r2790 for OlexSys, GUI svn.r4601)
;
_cell_angle_alpha 72.641(11)
_cell_angle_beta 87.604(17)
_cell_angle_gamma 71.992(13)
_cell_formula_units_Z 2
_cell_length_a 10.088(4)
_cell_length_b 14.811(7)
_cell_length_c 18.210(7)
_cell_measurement_reflns_used 7616
_cell_measurement_temperature 100
_cell_measurement_theta_max 30.558
_cell_measurement_theta_min 2.178
_cell_volume 2465.9(18)
_computing_cell_refinement 'SAINT+ Ver. 8.30C (Bruker-AXS, 2013)'
_computing_data_collection 'APEX2 Ver. 2013.2-0 (Bruker-AXS, 2013)'
_computing_data_reduction 'SAINT+ Ver. 8.30C (Bruker-AXS, 2013)'
_computing_molecular_graphics 'SHELXTL (Sheldrick, 2008-2013)'
_computing_publication_material 'SHELXTL (Sheldrick, 2008-2013)'
_computing_structure_refinement 'SHELXTL (Sheldrick, 2008-2013)'
_computing_structure_solution
;
SHELX, G.M. Sheldrick, Acta Cryst.
(2008). A64, 112-122
;
_diffrn_ambient_temperature 100.09
_diffrn_detector_area_resol_mean 7.9
_diffrn_detector_type 'CCD area detector'
_diffrn_measured_fraction_theta_full 0.998
_diffrn_measured_fraction_theta_max 0.991
_diffrn_measurement_device 'three-circle diffractometer'
_diffrn_measurement_device_type 'Bruker SMART APEX2 area detector'
_diffrn_measurement_method '0.5\ \w and 0.5\ \f scans'
_diffrn_radiation_collimation 'focusing mirrors'
_diffrn_radiation_monochromator 'mirror optics'
_diffrn_radiation_probe x-ray
_diffrn_radiation_type 'Mo K\a'
_diffrn_radiation_wavelength 0.71073
_diffrn_radiation_xray_symbol K-L~3~
_diffrn_reflns_av_R_equivalents 0.0546
_diffrn_reflns_av_unetI/netI 0.0695
_diffrn_reflns_Laue_measured_fraction_full 0.998
_diffrn_reflns_Laue_measured_fraction_max 0.991
_diffrn_reflns_limit_h_max 14
_diffrn_reflns_limit_h_min -14
_diffrn_reflns_limit_k_max 21
_diffrn_reflns_limit_k_min -21
_diffrn_reflns_limit_l_max 26
_diffrn_reflns_limit_l_min -26
_diffrn_reflns_number 48199
_diffrn_reflns_point_group_measured_fraction_full 0.998
_diffrn_reflns_point_group_measured_fraction_max 0.991
_diffrn_reflns_theta_full 25.000
_diffrn_reflns_theta_max 30.607
_diffrn_reflns_theta_min 1.173
_diffrn_source 'microfocus sealed X-ray tube'
_diffrn_source_type 'Incoatec I\ms'
_exptl_absorpt_coefficient_mu 0.142
_exptl_absorpt_correction_T_max 0.7461
_exptl_absorpt_correction_T_min 0.6897
_exptl_absorpt_correction_type multi-scan
_exptl_absorpt_process_details
;
SADABS-2012/1 (Bruker,2012) was used for absorption correction.
wR2(int) was 0.1153 before and 0.0507 after correction.
The Ratio of minimum to maximum transmission is 0.9244.
The \l/2 correction factor is Not present.
;
_exptl_crystal_colour colourless
_exptl_crystal_colour_primary colourless
_exptl_crystal_density_diffrn 1.335
_exptl_crystal_density_method 'not measured'
_exptl_crystal_description block
_exptl_crystal_F_000 1036
_exptl_crystal_size_max 0.22
_exptl_crystal_size_mid 0.08
_exptl_crystal_size_min 0.07
_refine_diff_density_max 0.404
_refine_diff_density_min -0.362
_refine_diff_density_rms 0.066
_refine_ls_extinction_method none
_refine_ls_goodness_of_fit_ref 1.032
_refine_ls_hydrogen_treatment constr
_refine_ls_matrix_type full
_refine_ls_number_parameters 654
_refine_ls_number_reflns 15062
_refine_ls_number_restraints 0
_refine_ls_restrained_S_all 1.032
_refine_ls_R_factor_all 0.0876
_refine_ls_R_factor_gt 0.0503
_refine_ls_shift/su_max 0.001
_refine_ls_shift/su_mean 0.000
_refine_ls_structure_factor_coef Fsqd
_refine_ls_weighting_details 'w=1/[\s^2^(Fo^2^)+(0.0494P)^2^+0.6526P] where P=(Fo^2^+2Fc^2^)/3'
_refine_ls_weighting_scheme calc
_refine_ls_wR_factor_gt 0.1081
_refine_ls_wR_factor_ref 0.1239
_reflns_Friedel_coverage 0.000
_reflns_number_gt 10116
_reflns_number_total 15062
_reflns_threshold_expression 'I > 2\s(I)'
_cod_data_source_file om4005803_si_002.cif
_cod_data_source_block west312
_cod_original_cell_volume 2465.8(18)
_cod_database_code 4081818
_shelxl_version_number 2013-4
_shelx_space_group_comment
;
The symmetry employed for this shelxl refinement is uniquely defined
by the following loop, which should always be used as a source of
symmetry information in preference to the above space-group names.
They are only intended as comments.
;
_shelx_estimated_absorpt_t_max 0.990
_shelx_estimated_absorpt_t_min 0.969
_olex2_refinement_description
;
1. Fixed Uiso
 At 1.2 times of:
  All C(H) groups
 At 1.5 times of:
  All C(H,H,H) groups
2.a Aromatic/amide H refined with riding coordinates:
 C3(H3), C4(H4), C6(H6), C7(H7), C8(H8), C13(H13), C14(H14), C16(H16),
 C17(H17), C18(H18), C22(H22), C23(H23), C24(H24), C25(H25), C28(H28), C29(H29),
  C30(H30), C31(H31), C35(H35), C36(H36), C38(H38), C39(H39), C40(H40),
 C45(H45), C46(H46), C48(H48), C49(H49), C50(H50), C55(H55), C56(H56), C57(H57),
  C58(H58), C59(H59)
2.b Idealised Me refined as rotating group:
 C1(H1A,H1B,H1C), C11(H11A,H11B,H11C), C33(H33A,H33B,H33C), C43(H43A,H43B,
 H43C), C53(H53A,H53B,H53C)
;

loop_
_space_group_symop_operation_xyz
'x, y, z'
'-x, -y, -z'

loop_
_atom_site_label
_atom_site_type_symbol
_atom_site_fract_x
_atom_site_fract_y
_atom_site_fract_z
_atom_site_U_iso_or_equiv
_atom_site_adp_type
_atom_site_occupancy
_atom_site_site_symmetry_order
_atom_site_calc_flag
_atom_site_refinement_flags_posn
_atom_site_refinement_flags_adp
Si1 Si 0.70950(5) 0.89967(3) 0.77532(2) 0.01213(10) Uani 1 1 d . .
Al1 Al 0.68538(5) 1.11043(4) 0.64574(3) 0.01389(11) Uani 1 1 d . .
Al2 Al 0.93599(5) 0.69194(4) 0.78976(3) 0.01373(11) Uani 1 1 d . .
O1 O 0.52652(13) 1.21253(9) 0.62280(7) 0.0188(3) Uani 1 1 d . .
O2 O 0.84903(13) 1.12631(9) 0.61184(7) 0.0183(3) Uani 1 1 d . .
O3 O 0.68148(13) 0.99460(8) 0.70050(6) 0.0161(2) Uani 1 1 d . .
O4 O 0.79855(12) 0.80069(8) 0.75485(6) 0.0154(2) Uani 1 1 d . .
O5 O 0.91855(13) 0.58154(8) 0.77465(7) 0.0180(3) Uani 1 1 d . .
O6 O 1.09143(13) 0.69210(9) 0.83436(6) 0.0177(3) Uani 1 1 d . .
N1 N 0.63708(15) 1.09345(10) 0.54258(8) 0.0140(3) Uani 1 1 d . .
N2 N 0.73110(16) 1.15558(10) 0.73545(8) 0.0162(3) Uani 1 1 d . .
N3 N 1.03948(15) 0.70316(10) 0.68911(8) 0.0145(3) Uani 1 1 d . .
N4 N 0.87791(15) 0.65058(10) 0.90205(8) 0.0161(3) Uani 1 1 d . .
C1 C 0.83550(19) 0.95274(13) 0.53914(11) 0.0221(4) Uani 1 1 d . .
H1A H 0.9002 0.9870 0.5472 0.033 Uiso 1 1 calc R U
H1B H 0.8745 0.9141 0.5037 0.033 Uiso 1 1 calc R U
H1C H 0.8216 0.9080 0.5886 0.033 Uiso 1 1 calc R U
C2 C 0.69886(18) 1.02766(12) 0.50565(9) 0.0158(3) Uani 1 1 d . .
C3 C 0.63477(19) 1.02980(13) 0.43719(10) 0.0189(4) Uani 1 1 d . .
H3 H 0.6798 0.9824 0.4114 0.023 Uiso 1 1 calc R U
C4 C 0.5101(2) 1.09838(13) 0.40780(10) 0.0200(4) Uani 1 1 d . .
H4 H 0.4683 1.0985 0.3620 0.024 Uiso 1 1 calc R U
C5 C 0.44243(19) 1.16977(13) 0.44549(9) 0.0170(3) Uani 1 1 d . .
C6 C 0.3122(2) 1.24430(13) 0.42194(10) 0.0226(4) Uani 1 1 d . .
H6 H 0.2632 1.2512 0.3761 0.027 Uiso 1 1 calc R U
C7 C 0.2572(2) 1.30645(14) 0.46568(11) 0.0253(4) Uani 1 1 d . .
H7 H 0.1699 1.3566 0.4493 0.030 Uiso 1 1 calc R U
C8 C 0.3262(2) 1.29835(13) 0.53435(11) 0.0224(4) Uani 1 1 d . .
H8 H 0.2848 1.3423 0.5636 0.027 Uiso 1 1 calc R U
C9 C 0.45258(19) 1.22735(12) 0.55870(9) 0.0169(3) Uani 1 1 d . .
C10 C 0.51141(18) 1.16271(12) 0.51354(9) 0.0142(3) Uani 1 1 d . .
C11 C 0.5202(2) 1.15911(14) 0.80686(10) 0.0225(4) Uani 1 1 d . .
H11A H 0.4821 1.1608 0.7577 0.034 Uiso 1 1 calc R U
H11B H 0.4585 1.2133 0.8244 0.034 Uiso 1 1 calc R U
H11C H 0.5271 1.0951 0.8453 0.034 Uiso 1 1 calc R U
C12 C 0.6618(2) 1.17147(13) 0.79652(10) 0.0192(4) Uani 1 1 d . .
C13 C 0.7229(2) 1.19963(14) 0.85117(10) 0.0233(4) Uani 1 1 d . .
H13 H 0.6721 1.2124 0.8940 0.028 Uiso 1 1 calc R U
C14 C 0.8536(2) 1.20878(13) 0.84325(10) 0.0247(4) Uani 1 1 d . .
H14 H 0.8936 1.2265 0.8810 0.030 Uiso 1 1 calc R U
C15 C 0.9297(2) 1.19203(12) 0.77902(10) 0.0197(4) Uani 1 1 d . .
C16 C 1.0635(2) 1.20071(14) 0.76344(11) 0.0247(4) Uani 1 1 d . .
H16 H 1.1126 1.2167 0.7986 0.030 Uiso 1 1 calc R U
C17 C 1.1228(2) 1.18596(14) 0.69705(11) 0.0257(4) Uani 1 1 d . .
H17 H 1.2132 1.1922 0.6868 0.031 Uiso 1 1 calc R U
C18 C 1.0530(2) 1.16174(14) 0.64350(11) 0.0226(4) Uani 1 1 d . .
H18 H 1.0959 1.1531 0.5976 0.027 Uiso 1 1 calc R U
C19 C 0.92341(19) 1.15066(12) 0.65776(10) 0.0169(3) Uani 1 1 d . .
C20 C 0.86132(18) 1.16612(12) 0.72644(9) 0.0158(3) Uani 1 1 d . .
C21 C 0.78573(17) 0.91053(12) 0.86330(9) 0.0136(3) Uani 1 1 d . .
C22 C 0.91084(19) 0.92486(13) 0.87739(10) 0.0184(3) Uani 1 1 d . .
H22 H 0.9735 0.9329 0.8373 0.022 Uiso 1 1 calc R U
C23 C 0.9453(2) 0.92746(14) 0.95006(11) 0.0231(4) Uani 1 1 d . .
H23 H 1.0310 0.9374 0.9593 0.028 Uiso 1 1 calc R U
C24 C 0.8540(2) 0.91554(14) 1.00875(11) 0.0247(4) Uani 1 1 d . .
H24 H 0.8776 0.9176 1.0581 0.030 Uiso 1 1 calc R U
C25 C 0.7286(2) 0.90062(13) 0.99622(10) 0.0217(4) Uani 1 1 d . .
H25 H 0.6669 0.8919 1.0367 0.026 Uiso 1 1 calc R U
C26 C 0.69433(18) 0.89854(12) 0.92345(9) 0.0158(3) Uani 1 1 d . .
C27 C 0.56142(18) 0.88599(12) 0.90248(9) 0.0157(3) Uani 1 1 d . .
C28 C 0.4566(2) 0.87374(14) 0.95301(10) 0.0216(4) Uani 1 1 d . .
H28 H 0.4684 0.8713 1.0051 0.026 Uiso 1 1 calc R U
C29 C 0.3357(2) 0.86507(15) 0.92741(11) 0.0250(4) Uani 1 1 d . .
H29 H 0.2651 0.8555 0.9623 0.030 Uiso 1 1 calc R U
C30 C 0.3163(2) 0.87026(14) 0.85119(11) 0.0241(4) Uani 1 1 d . .
H30 H 0.2322 0.8653 0.8338 0.029 Uiso 1 1 calc R U
C31 C 0.41998(19) 0.88271(13) 0.80060(10) 0.0196(4) Uani 1 1 d . .
H31 H 0.4057 0.8868 0.7483 0.023 Uiso 1 1 calc R U
C32 C 0.54507(18) 0.88933(12) 0.82488(9) 0.0142(3) Uani 1 1 d . .
C33 C 1.1074(2) 0.84980(13) 0.68042(10) 0.0219(4) Uani 1 1 d . .
H33A H 1.0173 0.8759 0.7013 0.033 Uiso 1 1 calc R U
H33B H 1.1261 0.9032 0.6387 0.033 Uiso 1 1 calc R U
H33C H 1.1815 0.8243 0.7213 0.033 Uiso 1 1 calc R U
C34 C 1.10328(18) 0.76721(13) 0.64971(10) 0.0175(3) Uani 1 1 d . .
C35 C 1.1677(2) 0.75649(14) 0.58113(10) 0.0230(4) Uani 1 1 d . .
H35 H 1.2114 0.8037 0.5530 0.028 Uiso 1 1 calc R U
C36 C 1.1681(2) 0.67942(14) 0.55479(10) 0.0236(4) Uani 1 1 d . .
H36 H 1.2111 0.6733 0.5083 0.028 Uiso 1 1 calc R U
C37 C 1.10454(19) 0.60875(13) 0.59667(10) 0.0187(4) Uani 1 1 d . .
C38 C 1.0989(2) 0.52417(13) 0.57691(10) 0.0227(4) Uani 1 1 d . .
H38 H 1.1397 0.5114 0.5316 0.027 Uiso 1 1 calc R U
C39 C 1.0346(2) 0.46129(13) 0.62334(10) 0.0233(4) Uani 1 1 d . .
H39 H 1.0324 0.4046 0.6098 0.028 Uiso 1 1 calc R U
C40 C 0.9711(2) 0.47754(13) 0.69098(10) 0.0209(4) Uani 1 1 d . .
H40 H 0.9268 0.4325 0.7219 0.025 Uiso 1 1 calc R U
C41 C 0.97391(18) 0.55917(12) 0.71170(9) 0.0167(3) Uani 1 1 d . .
C42 C 1.04100(18) 0.62481(12) 0.66383(9) 0.0149(3) Uani 1 1 d . .
C43 C 0.6509(2) 0.63381(14) 0.88177(11) 0.0241(4) Uani 1 1 d . .
H43A H 0.6765 0.6521 0.8281 0.036 Uiso 1 1 calc R U
H43B H 0.5648 0.6837 0.8881 0.036 Uiso 1 1 calc R U
H43C H 0.6363 0.5685 0.8953 0.036 Uiso 1 1 calc R U
C44 C 0.76552(19) 0.62935(12) 0.93320(10) 0.0193(4) Uani 1 1 d . .
C45 C 0.7552(2) 0.60188(13) 1.01439(11) 0.0247(4) Uani 1 1 d . .
H45 H 0.6735 0.5881 1.0358 0.030 Uiso 1 1 calc R U
C46 C 0.8609(2) 0.59512(13) 1.06184(10) 0.0252(4) Uani 1 1 d . .
H46 H 0.8530 0.5762 1.1161 0.030 Uiso 1 1 calc R U
C47 C 0.9821(2) 0.61620(12) 1.03058(10) 0.0208(4) Uani 1 1 d . .
C48 C 1.1010(2) 0.60912(13) 1.07338(10) 0.0249(4) Uani 1 1 d . .
H48 H 1.1031 0.5898 1.1281 0.030 Uiso 1 1 calc R U
C49 C 1.2123(2) 0.63014(13) 1.03561(10) 0.0249(4) Uani 1 1 d . .
H49 H 1.2912 0.6255 1.0649 0.030 Uiso 1 1 calc R U
C50 C 1.2146(2) 0.65857(13) 0.95430(10) 0.0200(4) Uani 1 1 d . .
H50 H 1.2942 0.6721 0.9297 0.024 Uiso 1 1 calc R U
C51 C 1.10064(19) 0.66642(12) 0.91135(9) 0.0166(3) Uani 1 1 d . .
C52 C 0.98419(19) 0.64444(12) 0.94970(9) 0.0162(3) Uani 1 1 d . .
C53 C 0.6452(3) 0.4365(2) 0.60705(16) 0.0539(7) Uani 1 1 d . .
H53A H 0.6459 0.4954 0.5645 0.081 Uiso 1 1 calc R U
H53B H 0.6157 0.3908 0.5870 0.081 Uiso 1 1 calc R U
H53C H 0.7392 0.4029 0.6318 0.081 Uiso 1 1 calc R U
C54 C 0.5446(2) 0.46795(16) 0.66535(13) 0.0336(5) Uani 1 1 d . .
C55 C 0.5451(3) 0.54720(19) 0.69097(16) 0.0508(7) Uani 1 1 d . .
H55 H 0.6104 0.5820 0.6723 0.061 Uiso 1 1 calc R U
C56 C 0.4505(3) 0.57590(18) 0.74384(15) 0.0462(6) Uani 1 1 d . .
H56 H 0.4503 0.6312 0.7601 0.055 Uiso 1 1 calc R U
C57 C 0.3579(2) 0.52545(16) 0.77254(12) 0.0339(5) Uani 1 1 d . .
H57 H 0.2944 0.5447 0.8092 0.041 Uiso 1 1 calc R U
C58 C 0.3575(2) 0.44603(16) 0.74770(13) 0.0331(5) Uani 1 1 d . .
H58 H 0.2930 0.4107 0.7671 0.040 Uiso 1 1 calc R U
C59 C 0.4510(2) 0.41757(14) 0.69456(11) 0.0275(4) Uani 1 1 d . .
H59 H 0.4503 0.3626 0.6782 0.033 Uiso 1 1 calc R U

loop_
_atom_site_aniso_label
_atom_site_aniso_U_11
_atom_site_aniso_U_22
_atom_site_aniso_U_33
_atom_site_aniso_U_23
_atom_site_aniso_U_13
_atom_site_aniso_U_12
Si1 0.0123(2) 0.0137(2) 0.0107(2) -0.00412(17) 0.00105(17) -0.00414(17)
Al1 0.0170(3) 0.0141(2) 0.0111(2) -0.00446(19) 0.0012(2) -0.0049(2)
Al2 0.0151(3) 0.0144(2) 0.0110(2) -0.00360(19) 0.00224(19) -0.0040(2)
O1 0.0226(7) 0.0172(6) 0.0152(6) -0.0070(5) -0.0023(5) -0.0016(5)
O2 0.0211(7) 0.0247(6) 0.0137(6) -0.0086(5) 0.0038(5) -0.0111(5)
O3 0.0204(7) 0.0152(6) 0.0117(5) -0.0025(5) 0.0014(5) -0.0058(5)
O4 0.0167(6) 0.0154(6) 0.0135(6) -0.0041(5) 0.0010(5) -0.0043(5)
O5 0.0253(7) 0.0162(6) 0.0131(6) -0.0050(5) 0.0053(5) -0.0072(5)
O6 0.0174(6) 0.0235(6) 0.0120(6) -0.0047(5) 0.0016(5) -0.0069(5)
N1 0.0156(7) 0.0147(6) 0.0125(6) -0.0036(5) 0.0015(5) -0.0063(6)
N2 0.0211(8) 0.0146(7) 0.0129(7) -0.0038(6) 0.0021(6) -0.0061(6)
N3 0.0129(7) 0.0164(7) 0.0122(6) -0.0033(6) -0.0005(5) -0.0025(6)
N4 0.0189(8) 0.0141(7) 0.0150(7) -0.0044(6) 0.0031(6) -0.0046(6)
C1 0.0210(10) 0.0218(9) 0.0233(9) -0.0119(8) 0.0011(8) -0.0015(7)
C2 0.0176(9) 0.0185(8) 0.0135(8) -0.0064(7) 0.0039(7) -0.0077(7)
C3 0.0216(10) 0.0239(9) 0.0159(8) -0.0102(7) 0.0047(7) -0.0099(7)
C4 0.0237(10) 0.0280(9) 0.0120(8) -0.0058(7) 0.0019(7) -0.0136(8)
C5 0.0187(9) 0.0197(8) 0.0129(8) -0.0019(7) 0.0000(7) -0.0090(7)
C6 0.0214(10) 0.0243(9) 0.0192(9) -0.0021(8) -0.0052(7) -0.0068(8)
C7 0.0204(10) 0.0215(9) 0.0271(10) -0.0017(8) -0.0059(8) -0.0014(8)
C8 0.0222(10) 0.0181(8) 0.0231(9) -0.0063(7) 0.0002(8) -0.0008(7)
C9 0.0201(9) 0.0160(8) 0.0145(8) -0.0032(7) 0.0025(7) -0.0071(7)
C10 0.0169(9) 0.0133(7) 0.0121(7) -0.0011(6) 0.0010(6) -0.0067(6)
C11 0.0263(10) 0.0253(9) 0.0183(9) -0.0091(8) 0.0081(8) -0.0098(8)
C12 0.0251(10) 0.0173(8) 0.0136(8) -0.0045(7) 0.0021(7) -0.0047(7)
C13 0.0319(11) 0.0256(9) 0.0154(8) -0.0110(8) 0.0036(8) -0.0088(8)
C14 0.0372(12) 0.0222(9) 0.0176(9) -0.0094(8) -0.0031(8) -0.0094(8)
C15 0.0271(10) 0.0161(8) 0.0158(8) -0.0041(7) -0.0033(7) -0.0068(7)
C16 0.0274(11) 0.0263(10) 0.0247(9) -0.0092(8) -0.0032(8) -0.0124(8)
C17 0.0216(10) 0.0286(10) 0.0302(10) -0.0086(8) -0.0014(8) -0.0122(8)
C18 0.0236(10) 0.0263(9) 0.0193(9) -0.0075(8) 0.0028(8) -0.0093(8)
C19 0.0203(9) 0.0164(8) 0.0150(8) -0.0051(7) 0.0002(7) -0.0068(7)
C20 0.0199(9) 0.0132(7) 0.0134(8) -0.0029(6) 0.0001(7) -0.0050(7)
C21 0.0133(8) 0.0130(7) 0.0140(8) -0.0040(6) -0.0008(6) -0.0033(6)
C22 0.0164(9) 0.0211(8) 0.0196(8) -0.0077(7) 0.0018(7) -0.0071(7)
C23 0.0187(10) 0.0282(10) 0.0257(10) -0.0118(8) -0.0022(8) -0.0079(8)
C24 0.0283(11) 0.0305(10) 0.0184(9) -0.0096(8) -0.0044(8) -0.0104(8)
C25 0.0253(10) 0.0268(9) 0.0148(8) -0.0067(7) 0.0026(7) -0.0104(8)
C26 0.0178(9) 0.0150(8) 0.0154(8) -0.0049(7) 0.0003(7) -0.0061(7)
C27 0.0163(9) 0.0176(8) 0.0145(8) -0.0057(7) 0.0018(7) -0.0061(7)
C28 0.0221(10) 0.0313(10) 0.0166(8) -0.0110(8) 0.0066(7) -0.0125(8)
C29 0.0199(10) 0.0360(11) 0.0238(9) -0.0114(9) 0.0111(8) -0.0139(8)
C30 0.0140(9) 0.0343(11) 0.0269(10) -0.0106(9) 0.0019(8) -0.0101(8)
C31 0.0164(9) 0.0253(9) 0.0170(8) -0.0066(7) 0.0000(7) -0.0061(7)
C32 0.0146(8) 0.0140(7) 0.0141(8) -0.0039(6) 0.0016(6) -0.0049(6)
C33 0.0255(10) 0.0258(9) 0.0184(9) -0.0057(8) 0.0045(8) -0.0148(8)
C34 0.0164(9) 0.0213(8) 0.0136(8) -0.0036(7) 0.0012(7) -0.0057(7)
C35 0.0232(10) 0.0287(10) 0.0180(9) -0.0053(8) 0.0092(8) -0.0121(8)
C36 0.0230(10) 0.0303(10) 0.0149(8) -0.0075(8) 0.0070(7) -0.0047(8)
C37 0.0171(9) 0.0206(8) 0.0139(8) -0.0050(7) 0.0008(7) 0.0001(7)
C38 0.0251(10) 0.0229(9) 0.0159(8) -0.0091(7) 0.0020(7) 0.0015(8)
C39 0.0289(11) 0.0168(8) 0.0217(9) -0.0098(7) -0.0021(8) 0.0005(7)
C40 0.0277(10) 0.0158(8) 0.0179(8) -0.0041(7) 0.0016(8) -0.0058(7)
C41 0.0170(9) 0.0153(8) 0.0135(8) -0.0031(7) -0.0002(7) -0.0003(7)
C42 0.0132(8) 0.0156(8) 0.0120(7) -0.0031(6) 0.0000(6) 0.0001(6)
C43 0.0192(10) 0.0243(9) 0.0284(10) -0.0058(8) 0.0053(8) -0.0085(8)
C44 0.0203(9) 0.0147(8) 0.0223(9) -0.0062(7) 0.0064(7) -0.0047(7)
C45 0.0297(11) 0.0216(9) 0.0224(9) -0.0047(8) 0.0129(8) -0.0108(8)
C46 0.0400(12) 0.0196(9) 0.0149(8) -0.0049(7) 0.0093(8) -0.0091(8)
C47 0.0327(11) 0.0140(8) 0.0145(8) -0.0027(7) 0.0025(8) -0.0073(7)
C48 0.0421(12) 0.0201(9) 0.0129(8) -0.0044(7) -0.0017(8) -0.0103(8)
C49 0.0370(12) 0.0184(9) 0.0194(9) -0.0047(7) -0.0086(8) -0.0085(8)
C50 0.0225(10) 0.0179(8) 0.0197(9) -0.0046(7) -0.0015(7) -0.0070(7)
C51 0.0216(9) 0.0135(8) 0.0135(8) -0.0042(6) 0.0012(7) -0.0035(7)
C52 0.0222(9) 0.0122(7) 0.0139(8) -0.0041(6) 0.0016(7) -0.0047(7)
C53 0.0600(18) 0.0541(16) 0.0546(16) -0.0242(14) 0.0341(14) -0.0240(14)
C54 0.0362(13) 0.0309(11) 0.0340(11) -0.0109(9) 0.0091(10) -0.0105(9)
C55 0.0566(17) 0.0499(15) 0.0662(18) -0.0307(14) 0.0263(14) -0.0350(14)
C56 0.0537(17) 0.0432(14) 0.0536(15) -0.0318(13) 0.0053(13) -0.0156(12)
C57 0.0268(12) 0.0380(12) 0.0315(11) -0.0142(10) 0.0017(9) 0.0013(9)
C58 0.0230(11) 0.0358(12) 0.0398(12) -0.0126(10) 0.0078(9) -0.0077(9)
C59 0.0263(11) 0.0256(10) 0.0301(10) -0.0110(9) 0.0010(9) -0.0050(8)

loop_
_atom_type_symbol
_atom_type_description
_atom_type_scat_dispersion_real
_atom_type_scat_dispersion_imag
_atom_type_scat_source
C C 0.0033 0.0016 'International Tables Vol C Tables 4.2.6.8 and 6.1.1.4'
H H 0.0000 0.0000 'International Tables Vol C Tables 4.2.6.8 and 6.1.1.4'
Al Al 0.0645 0.0514 'International Tables Vol C Tables 4.2.6.8 and 6.1.1.4'
N N 0.0061 0.0033 'International Tables Vol C Tables 4.2.6.8 and 6.1.1.4'
O O 0.0106 0.0060 'International Tables Vol C Tables 4.2.6.8 and 6.1.1.4'
Si Si 0.0817 0.0704 'International Tables Vol C Tables 4.2.6.8 and 6.1.1.4'

loop_
_geom_angle_atom_site_label_1
_geom_angle_atom_site_label_2
_geom_angle_atom_site_label_3
_geom_angle
O3 Si1 O4 110.42(7)
O3 Si1 C21 115.91(7)
O3 Si1 C32 112.66(7)
O4 Si1 C21 111.76(7)
O4 Si1 C32 113.62(7)
C21 Si1 C32 91.38(8)
O1 Al1 O2 121.28(7)
O1 Al1 N1 83.79(6)
O1 Al1 N2 89.84(6)
O2 Al1 N1 91.09(6)
O2 Al1 N2 84.14(6)
O3 Al1 O1 119.54(7)
O3 Al1 O2 119.18(7)
O3 Al1 N1 94.71(6)
O3 Al1 N2 96.65(6)
N2 Al1 N1 168.60(6)
O4 Al2 O5 116.77(7)
O4 Al2 O6 121.05(6)
O4 Al2 N3 96.43(6)
O4 Al2 N4 98.15(6)
O5 Al2 N3 83.89(6)
O5 Al2 N4 91.30(6)
O6 Al2 O5 122.11(6)
O6 Al2 N3 87.14(6)
O6 Al2 N4 83.66(6)
N3 Al2 N4 165.29(6)
C9 O1 Al1 117.21(10)
C19 O2 Al1 116.59(11)
Si1 O3 Al1 156.46(8)
Si1 O4 Al2 142.15(8)
C41 O5 Al2 116.73(10)
C51 O6 Al2 117.31(11)
C2 N1 Al1 132.73(12)
C2 N1 C10 119.12(14)
C10 N1 Al1 108.00(10)
C12 N2 Al1 132.55(12)
C12 N2 C20 119.49(14)
C20 N2 Al1 107.92(10)
C34 N3 Al2 132.55(11)
C34 N3 C42 119.11(14)
C42 N3 Al2 108.31(11)
C44 N4 Al2 133.24(12)
C44 N4 C52 118.85(15)
C52 N4 Al2 107.90(11)
H1A C1 H1B 109.5
H1A C1 H1C 109.5
H1B C1 H1C 109.5
C2 C1 H1A 109.5
C2 C1 H1B 109.5
C2 C1 H1C 109.5
N1 C2 C1 117.74(14)
N1 C2 C3 120.18(16)
C3 C2 C1 122.07(15)
C2 C3 H3 119.4
C4 C3 C2 121.17(16)
C4 C3 H3 119.4
C3 C4 H4 120.0
C3 C4 C5 119.92(15)
C5 C4 H4 120.0
C6 C5 C4 125.90(15)
C10 C5 C4 115.86(16)
C10 C5 C6 118.21(16)
C5 C6 H6 120.3
C7 C6 C5 119.43(16)
C7 C6 H6 120.3
C6 C7 H7 118.9
C6 C7 C8 122.12(18)
C8 C7 H7 118.9
C7 C8 H8 120.0
C9 C8 C7 120.02(17)
C9 C8 H8 120.0
O1 C9 C8 125.14(15)
O1 C9 C10 116.37(15)
C8 C9 C10 118.49(15)
N1 C10 C5 123.74(15)
N1 C10 C9 114.52(14)
C5 C10 C9 121.73(16)
H11A C11 H11B 109.5
H11A C11 H11C 109.5
H11B C11 H11C 109.5
C12 C11 H11A 109.5
C12 C11 H11B 109.5
C12 C11 H11C 109.5
N2 C12 C11 119.60(15)
N2 C12 C13 119.86(17)
C13 C12 C11 120.54(16)
C12 C13 H13 119.5
C14 C13 C12 121.01(17)
C14 C13 H13 119.5
C13 C14 H14 119.8
C13 C14 C15 120.31(16)
C15 C14 H14 119.8
C16 C15 C14 125.92(16)
C16 C15 C20 118.63(16)
C20 C15 C14 115.44(17)
C15 C16 H16 120.2
C17 C16 C15 119.62(16)
C17 C16 H16 120.2
C16 C17 H17 119.1
C16 C17 C18 121.75(18)
C18 C17 H17 119.1
C17 C18 H18 120.0
C19 C18 C17 120.10(17)
C19 C18 H18 120.0
O2 C19 C18 125.15(16)
O2 C19 C20 116.51(15)
C18 C19 C20 118.33(15)
N2 C20 C15 123.87(16)
N2 C20 C19 114.57(14)
C15 C20 C19 121.54(16)
C22 C21 Si1 131.78(13)
C22 C21 C26 118.95(15)
C26 C21 Si1 109.25(12)
C21 C22 H22 119.8
C21 C22 C23 120.49(17)
C23 C22 H22 119.8
C22 C23 H23 120.1
C24 C23 C22 119.85(17)
C24 C23 H23 120.1
C23 C24 H24 119.6
C23 C24 C25 120.76(16)
C25 C24 H24 119.6
C24 C25 H25 120.4
C24 C25 C26 119.20(17)
C26 C25 H25 120.4
C21 C26 C27 115.13(14)
C25 C26 C21 120.75(16)
C25 C26 C27 124.11(16)
C28 C27 C26 124.41(15)
C28 C27 C32 120.41(16)
C32 C27 C26 115.16(15)
C27 C28 H28 120.0
C29 C28 C27 119.95(16)
C29 C28 H28 120.0
C28 C29 H29 119.7
C28 C29 C30 120.57(17)
C30 C29 H29 119.7
C29 C30 H30 120.1
C31 C30 C29 119.76(17)
C31 C30 H30 120.1
C30 C31 H31 119.4
C30 C31 C32 121.27(16)
C32 C31 H31 119.4
C27 C32 Si1 108.80(12)
C31 C32 Si1 133.18(13)
C31 C32 C27 118.01(16)
H33A C33 H33B 109.5
H33A C33 H33C 109.5
H33B C33 H33C 109.5
C34 C33 H33A 109.5
C34 C33 H33B 109.5
C34 C33 H33C 109.5
N3 C34 C33 118.55(15)
N3 C34 C35 120.46(15)
C35 C34 C33 120.98(16)
C34 C35 H35 119.5
C36 C35 C34 120.90(17)
C36 C35 H35 119.5
C35 C36 H36 120.1
C35 C36 C37 119.80(17)
C37 C36 H36 120.1
C36 C37 C38 125.96(16)
C42 C37 C36 116.16(15)
C42 C37 C38 117.88(16)
C37 C38 H38 120.2
C39 C38 C37 119.65(16)
C39 C38 H38 120.2
C38 C39 H39 118.8
C38 C39 C40 122.31(16)
C40 C39 H39 118.8
C39 C40 H40 120.2
C41 C40 C39 119.61(17)
C41 C40 H40 120.2
O5 C41 C40 124.85(16)
O5 C41 C42 116.71(14)
C40 C41 C42 118.44(16)
N3 C42 C37 123.53(16)
N3 C42 C41 114.37(14)
C37 C42 C41 122.10(15)
H43A C43 H43B 109.5
H43A C43 H43C 109.5
H43B C43 H43C 109.5
C44 C43 H43A 109.5
C44 C43 H43B 109.5
C44 C43 H43C 109.5
N4 C44 C43 119.09(16)
N4 C44 C45 120.49(17)
C45 C44 C43 120.41(17)
C44 C45 H45 119.6
C46 C45 C44 120.76(18)
C46 C45 H45 119.6
C45 C46 H46 120.0
C45 C46 C47 120.09(17)
C47 C46 H46 120.0
C46 C47 C48 125.77(17)
C52 C47 C46 116.03(17)
C52 C47 C48 118.18(17)
C47 C48 H48 120.2
C49 C48 C47 119.59(17)
C49 C48 H48 120.2
C48 C49 H49 118.8
C48 C49 C50 122.30(17)
C50 C49 H49 118.8
C49 C50 H50 120.3
C51 C50 C49 119.38(18)
C51 C50 H50 120.3
O6 C51 C50 124.57(16)
O6 C51 C52 116.35(15)
C50 C51 C52 119.07(16)
N4 C52 C47 123.76(16)
N4 C52 C51 114.76(15)
C47 C52 C51 121.46(16)
H53A C53 H53B 109.5
H53A C53 H53C 109.5
H53B C53 H53C 109.5
C54 C53 H53A 109.5
C54 C53 H53B 109.5
C54 C53 H53C 109.5
C55 C54 C53 121.2(2)
C59 C54 C53 120.23(19)
C59 C54 C55 118.6(2)
C54 C55 H55 119.8
C54 C55 C56 120.3(2)
C56 C55 H55 119.8
C55 C56 H56 119.7
C57 C56 C55 120.7(2)
C57 C56 H56 119.7
C56 C57 H57 120.4
C56 C57 C58 119.3(2)
C58 C57 H57 120.4
C57 C58 H58 119.9
C57 C58 C59 120.3(2)
C59 C58 H58 119.9
C54 C59 C58 120.85(18)
C54 C59 H59 119.6
C58 C59 H59 119.6

loop_
_geom_bond_atom_site_label_1
_geom_bond_atom_site_label_2
_geom_bond_distance
Si1 O3 1.5989(13)
Si1 O4 1.6059(13)
Si1 C21 1.8754(17)
Si1 C32 1.8812(19)
Al1 O1 1.7917(15)
Al1 O2 1.7972(15)
Al1 O3 1.7195(14)
Al1 N1 2.0649(15)
Al1 N2 2.0577(15)
Al2 O4 1.7328(14)
Al2 O5 1.7975(14)
Al2 O6 1.7968(14)
Al2 N3 2.0598(16)
Al2 N4 2.0672(16)
O1 C9 1.336(2)
O2 C19 1.3386(19)
O5 C41 1.340(2)
O6 C51 1.338(2)
N1 C2 1.331(2)
N1 C10 1.366(2)
N2 C12 1.330(2)
N2 C20 1.368(2)
N3 C34 1.327(2)
N3 C42 1.366(2)
N4 C44 1.329(2)
N4 C52 1.372(2)
C1 H1A 0.9800
C1 H1B 0.9800
C1 H1C 0.9800
C1 C2 1.491(3)
C2 C3 1.416(2)
C3 H3 0.9500
C3 C4 1.357(3)
C4 H4 0.9500
C4 C5 1.415(2)
C5 C6 1.413(3)
C5 C10 1.407(2)
C6 H6 0.9500
C6 C7 1.369(3)
C7 H7 0.9500
C7 C8 1.412(3)
C8 H8 0.9500
C8 C9 1.367(3)
C9 C10 1.422(2)
C11 H11A 0.9800
C11 H11B 0.9800
C11 H11C 0.9800
C11 C12 1.493(3)
C12 C13 1.415(2)
C13 H13 0.9500
C13 C14 1.364(3)
C14 H14 0.9500
C14 C15 1.414(3)
C15 C16 1.404(3)
C15 C20 1.406(2)
C16 H16 0.9500
C16 C17 1.372(3)
C17 H17 0.9500
C17 C18 1.413(2)
C18 H18 0.9500
C18 C19 1.372(3)
C19 C20 1.423(2)
C21 C22 1.389(2)
C21 C26 1.408(2)
C22 H22 0.9500
C22 C23 1.397(2)
C23 H23 0.9500
C23 C24 1.388(3)
C24 H24 0.9500
C24 C25 1.389(3)
C25 H25 0.9500
C25 C26 1.395(2)
C26 C27 1.489(2)
C27 C28 1.391(2)
C27 C32 1.414(2)
C28 H28 0.9500
C28 C29 1.379(3)
C29 H29 0.9500
C29 C30 1.386(3)
C30 H30 0.9500
C30 C31 1.383(3)
C31 H31 0.9500
C31 C32 1.395(2)
C33 H33A 0.9800
C33 H33B 0.9800
C33 H33C 0.9800
C33 C34 1.501(2)
C34 C35 1.412(2)
C35 H35 0.9500
C35 C36 1.363(3)
C36 H36 0.9500
C36 C37 1.409(3)
C37 C38 1.420(2)
C37 C42 1.406(2)
C38 H38 0.9500
C38 C39 1.364(3)
C39 H39 0.9500
C39 C40 1.415(3)
C40 H40 0.9500
C40 C41 1.378(2)
C41 C42 1.420(2)
C43 H43A 0.9800
C43 H43B 0.9800
C43 H43C 0.9800
C43 C44 1.491(3)
C44 C45 1.420(3)
C45 H45 0.9500
C45 C46 1.361(3)
C46 H46 0.9500
C46 C47 1.410(3)
C47 C48 1.417(3)
C47 C52 1.407(2)
C48 H48 0.9500
C48 C49 1.361(3)
C49 H49 0.9500
C49 C50 1.415(3)
C50 H50 0.9500
C50 C51 1.373(2)
C51 C52 1.416(3)
C53 H53A 0.9800
C53 H53B 0.9800
C53 H53C 0.9800
C53 C54 1.512(3)
C54 C55 1.388(3)
C54 C59 1.374(3)
C55 H55 0.9500
C55 C56 1.391(3)
C56 H56 0.9500
C56 C57 1.364(3)
C57 H57 0.9500
C57 C58 1.381(3)
C58 H58 0.9500
C58 C59 1.387(3)
C59 H59 0.9500

loop_
_geom_torsion_atom_site_label_1
_geom_torsion_atom_site_label_2
_geom_torsion_atom_site_label_3
_geom_torsion_atom_site_label_4
_geom_torsion
Si1 C21 C22 C23 -178.09(14)
Si1 C21 C26 C25 178.20(13)
Si1 C21 C26 C27 -2.95(18)
Al1 O1 C9 C8 176.73(14)
Al1 O1 C9 C10 -2.66(19)
Al1 O2 C19 C18 177.06(14)
Al1 O2 C19 C20 -3.05(19)
Al1 N1 C2 C1 -4.7(2)
Al1 N1 C2 C3 174.96(12)
Al1 N1 C10 C5 -176.74(13)
Al1 N1 C10 C9 2.06(16)
Al1 N2 C12 C11 -2.0(2)
Al1 N2 C12 C13 177.81(13)
Al1 N2 C20 C15 -177.15(14)
Al1 N2 C20 C19 4.08(17)
Al2 O5 C41 C40 179.73(14)
Al2 O5 C41 C42 0.3(2)
Al2 O6 C51 C50 177.01(13)
Al2 O6 C51 C52 -1.77(19)
Al2 N3 C34 C33 0.7(2)
Al2 N3 C34 C35 179.63(13)
Al2 N3 C42 C37 -179.42(14)
Al2 N3 C42 C41 -0.11(17)
Al2 N4 C44 C43 0.1(2)
Al2 N4 C44 C45 179.52(12)
Al2 N4 C52 C47 -178.74(13)
Al2 N4 C52 C51 -0.34(16)
O1 Al1 O2 C19 90.43(13)
O1 Al1 O3 Si1 -109.4(2)
O1 C9 C10 N1 0.1(2)
O1 C9 C10 C5 178.90(15)
O2 Al1 O1 C9 90.47(13)
O2 Al1 O3 Si1 71.2(2)
O2 C19 C20 N2 -1.2(2)
O2 C19 C20 C15 -179.97(15)
O3 Si1 O4 Al2 137.85(12)
O3 Si1 C21 C22 -61.32(18)
O3 Si1 C21 C26 120.53(12)
O3 Si1 C32 C27 -123.78(12)
O3 Si1 C32 C31 57.74(18)
O3 Al1 O1 C9 -88.93(13)
O3 Al1 O2 C19 -90.17(13)
O4 Si1 O3 Al1 -122.7(2)
O4 Si1 C21 C22 66.38(18)
O4 Si1 C21 C26 -111.77(12)
O4 Si1 C32 C27 109.69(12)
O4 Si1 C32 C31 -68.79(18)
O4 Al2 O5 C41 93.88(13)
O4 Al2 O6 C51 96.92(12)
O5 Al2 O4 Si1 141.37(11)
O5 Al2 O6 C51 -86.33(13)
O5 C41 C42 N3 -0.1(2)
O5 C41 C42 C37 179.23(15)
O6 Al2 O4 Si1 -41.72(15)
O6 Al2 O5 C41 -83.00(13)
O6 C51 C52 N4 1.3(2)
O6 C51 C52 C47 179.76(15)
N1 Al1 O1 C9 2.98(12)
N1 Al1 O2 C19 173.82(12)
N1 Al1 O3 Si1 165.0(2)
N1 C2 C3 C4 0.1(3)
N2 Al1 O1 C9 173.51(12)
N2 Al1 O2 C19 4.19(12)
N2 Al1 O3 Si1 -15.8(2)
N2 C12 C13 C14 -1.4(3)
N3 Al2 O4 Si1 -132.25(12)
N3 Al2 O5 C41 -0.26(12)
N3 Al2 O6 C51 -167.29(12)
N3 C34 C35 C36 -1.3(3)
N4 Al2 O4 Si1 45.76(13)
N4 Al2 O5 C41 -166.32(12)
N4 Al2 O6 C51 1.21(11)
N4 C44 C45 C46 -1.1(3)
C1 C2 C3 C4 179.75(17)
C2 N1 C10 C5 -0.7(2)
C2 N1 C10 C9 178.13(15)
C2 C3 C4 C5 0.4(3)
C3 C4 C5 C6 -179.17(17)
C3 C4 C5 C10 -0.9(2)
C4 C5 C6 C7 177.90(18)
C4 C5 C10 N1 1.1(2)
C4 C5 C10 C9 -177.61(15)
C5 C6 C7 C8 -0.4(3)
C6 C5 C10 N1 179.47(16)
C6 C5 C10 C9 0.8(2)
C6 C7 C8 C9 0.6(3)
C7 C8 C9 O1 -179.53(17)
C7 C8 C9 C10 -0.1(3)
C8 C9 C10 N1 -179.36(15)
C8 C9 C10 C5 -0.5(2)
C10 N1 C2 C1 -179.65(15)
C10 N1 C2 C3 0.0(2)
C10 C5 C6 C7 -0.3(3)
C11 C12 C13 C14 178.40(17)
C12 N2 C20 C15 0.8(2)
C12 N2 C20 C19 -177.93(15)
C12 C13 C14 C15 1.2(3)
C13 C14 C15 C16 178.79(18)
C13 C14 C15 C20 -0.1(3)
C14 C15 C16 C17 -177.43(18)
C14 C15 C20 N2 -1.0(2)
C14 C15 C20 C19 177.68(16)
C15 C16 C17 C18 -0.2(3)
C16 C15 C20 N2 -179.94(16)
C16 C15 C20 C19 -1.3(3)
C16 C17 C18 C19 -1.1(3)
C17 C18 C19 O2 -178.86(17)
C17 C18 C19 C20 1.2(3)
C18 C19 C20 N2 178.73(15)
C18 C19 C20 C15 -0.1(3)
C20 N2 C12 C11 -179.44(15)
C20 N2 C12 C13 0.4(2)
C20 C15 C16 C17 1.4(3)
C21 Si1 O3 Al1 5.6(2)
C21 Si1 O4 Al2 7.27(15)
C21 Si1 C32 C27 -4.85(12)
C21 Si1 C32 C31 176.67(17)
C21 C22 C23 C24 0.1(3)
C21 C26 C27 C28 -179.58(16)
C21 C26 C27 C32 -0.9(2)
C22 C21 C26 C25 -0.2(2)
C22 C21 C26 C27 178.63(14)
C22 C23 C24 C25 0.2(3)
C23 C24 C25 C26 -0.5(3)
C24 C25 C26 C21 0.5(3)
C24 C25 C26 C27 -178.21(16)
C25 C26 C27 C28 -0.8(3)
C25 C26 C27 C32 177.94(16)
C26 C21 C22 C23 -0.1(2)
C26 C27 C28 C29 178.45(16)
C26 C27 C32 Si1 4.19(18)
C26 C27 C32 C31 -177.06(15)
C27 C28 C29 C30 -1.2(3)
C28 C27 C32 Si1 -177.04(14)
C28 C27 C32 C31 1.7(2)
C28 C29 C30 C31 1.0(3)
C29 C30 C31 C32 0.6(3)
C30 C31 C32 Si1 176.47(14)
C30 C31 C32 C27 -1.9(3)
C32 Si1 O3 Al1 109.0(2)
C32 Si1 O4 Al2 -94.45(13)
C32 Si1 C21 C22 -177.44(16)
C32 Si1 C21 C26 4.41(12)
C32 C27 C28 C29 -0.2(3)
C33 C34 C35 C36 177.66(18)
C34 N3 C42 C37 -1.4(2)
C34 N3 C42 C41 177.92(15)
C34 C35 C36 C37 -0.5(3)
C35 C36 C37 C38 -178.96(18)
C35 C36 C37 C42 1.3(3)
C36 C37 C38 C39 179.45(18)
C36 C37 C42 N3 -0.3(3)
C36 C37 C42 C41 -179.61(16)
C37 C38 C39 C40 0.6(3)
C38 C37 C42 N3 179.86(16)
C38 C37 C42 C41 0.6(3)
C38 C39 C40 C41 -0.3(3)
C39 C40 C41 O5 -179.36(16)
C39 C40 C41 C42 0.1(3)
C40 C41 C42 N3 -179.58(15)
C40 C41 C42 C37 -0.3(3)
C42 N3 C34 C33 -176.78(15)
C42 N3 C34 C35 2.2(2)
C42 C37 C38 C39 -0.8(3)
C43 C44 C45 C46 178.27(16)
C44 N4 C52 C47 0.4(2)
C44 N4 C52 C51 178.75(14)
C44 C45 C46 C47 0.5(3)
C45 C46 C47 C48 -177.97(17)
C45 C46 C47 C52 0.5(3)
C46 C47 C48 C49 178.85(17)
C46 C47 C52 N4 -1.0(2)
C46 C47 C52 C51 -179.26(15)
C47 C48 C49 C50 -0.4(3)
C48 C47 C52 N4 177.64(15)
C48 C47 C52 C51 -0.7(2)
C48 C49 C50 C51 0.6(3)
C49 C50 C51 O6 -179.62(16)
C49 C50 C51 C52 -0.9(2)
C50 C51 C52 N4 -177.53(14)
C50 C51 C52 C47 0.9(2)
C52 N4 C44 C43 -178.72(14)
C52 N4 C44 C45 0.7(2)
C52 C47 C48 C49 0.4(3)
C53 C54 C55 C56 179.1(3)
C53 C54 C59 C58 -179.6(2)
C54 C55 C56 C57 1.4(4)
C55 C54 C59 C58 0.9(3)
C55 C56 C57 C58 -0.9(4)
C56 C57 C58 C59 0.4(3)
C57 C58 C59 C54 -0.4(3)
C59 C54 C55 C56 -1.4(4)
